data_8100006
loop_
_publ_author_name
'Altin, Erg\"un'
'Kirchmaier, Ralph'
'Lentz, Axel'

_publ_section_title
;
Crystal structure of (2-aminopyrimidine)-(pyridine-2,6-dicarboxylato)-
copper(II) trihydrate, Cu(C~4~H~5~N~3~)(C~7~H~3~NO~4~) &#x00B7; 3 H~2~O
;
_journal_issue 1
_journal_name_full 'Zeitschrift f\"ur Kristallographie - New Crystal Structures'
_journal_page_first 35
_journal_page_last 36
_journal_volume 219
_journal_year 2004
_chemical_formula_moiety '(Cu 2+), (C4H5N3), (C7H3NO4 2-), 3 (H2O)'
_chemical_formula_structural '[Cu(C4H5N3)(C7H3NO4)(H2O)3]'
_chemical_formula_sum 'C11 H14 Cu N4 O7'
_chemical_formula_weight 377.80
_space_group_IT_number 2
_symmetry_cell_setting triclinic
_symmetry_Int_Tables_number 2
_symmetry_space_group_name_Hall '-P 1'
_symmetry_space_group_name_H-M 'P -1'
_cell_angle_alpha 108.87(3)
_cell_angle_beta 96.53(3)
_cell_angle_gamma 111.55(3)
_cell_formula_units_Z 2
_cell_length_a 7.5217(18)
_cell_length_b 9.754(3)
_cell_length_c 11.349(3)
_cell_measurement_temperature 293(2)
_cell_volume 706.8(3)
_diffrn_ambient_temperature 293(2)
_exptl_crystal_density_diffrn 1.775
_cod_database_code 8100006

loop_
_symmetry_equiv_pos_as_xyz
'x, y, z'
'-x, -y, -z'

loop_
_atom_site_label
_atom_site_type_symbol
_atom_site_fract_x
_atom_site_fract_y
_atom_site_fract_z
_atom_site_U_iso_or_equiv
_atom_site_adp_type
_atom_site_occupancy
_atom_site_symmetry_multiplicity
_atom_site_Wyckoff_symbol
_atom_site_calc_flag
_atom_site_refinement_flags
_atom_site_disorder_assembly
_atom_site_disorder_group
Cu1 Cu 0.02557(4) 0.25594(3) 0.04090(3) 0.02142(10) Uani 1 2 i d . . .
N1 N -0.1166(3) 0.3420(2) 0.14719(17) 0.0185(4) Uani 1 2 i d . . .
O3 O -0.1223(2) 0.30957(18) -0.08442(15) 0.0235(4) Uani 1 2 i d . . .
N2 N 0.1682(3) 0.1631(2) -0.07277(17) 0.0186(4) Uani 1 2 i d . . .
O1 O 0.1251(3) 0.23590(19) 0.20266(15) 0.0269(4) Uani 1 2 i d . . .
O2 O 0.0888(3) 0.2724(2) 0.40111(15) 0.0335(4) Uani 1 2 i d . . .
C2 C -0.0997(3) 0.3426(2) 0.2661(2) 0.0210(5) Uani 1 2 i d . . .
C6 C -0.2394(3) 0.3921(2) 0.0980(2) 0.0197(5) Uani 1 2 i d . . .
C1 C 0.0504(4) 0.2802(3) 0.2961(2) 0.0220(5) Uani 1 2 i d . . .
C11 C 0.2818(3) 0.0880(2) -0.0497(2) 0.0187(5) Uani 1 2 i d . . .
C8 C 0.1527(4) 0.1774(3) -0.1878(2) 0.0243(5) Uani 1 2 i d . . .
H4 H 0.0732 0.2247 -0.2083 0.029 Uiso 1 2 i calc R . .
C5 C -0.3547(4) 0.4442(3) 0.1687(2) 0.0262(6) Uani 1 2 i d . . .
H3 H -0.4401 0.4794 0.1353 0.031 Uiso 1 2 i calc R . .
N3 N 0.3858(3) 0.0408(2) -0.12844(18) 0.0242(4) Uani 1 2 i d . . .
C3 C -0.2105(4) 0.3929(3) 0.3423(2) 0.0280(6) Uani 1 2 i d . . .
H1 H -0.1992 0.3935 0.4250 0.034 Uiso 1 2 i calc R . .
C10 C 0.3695(4) 0.0604(3) -0.2394(2) 0.0283(6) Uani 1 2 i d . . .
H6 H 0.4421 0.0290 -0.2949 0.034 Uiso 1 2 i calc R . .
C4 C -0.3412(4) 0.4432(3) 0.2915(2) 0.0299(6) Uani 1 2 i d . . .
H2 H -0.4201 0.4764 0.3404 0.036 Uiso 1 2 i calc R . .
C9 C 0.2485(4) 0.1256(3) -0.2747(2) 0.0296(6) Uani 1 2 i d . . .
H5 H 0.2330 0.1339 -0.3543 0.035 Uiso 1 2 i calc R . .
O4 O -0.3072(3) 0.4428(2) -0.09096(17) 0.0313(4) Uani 1 2 i d . . .
O7 O -0.3275(4) 0.3601(3) -0.3642(3) 0.0489(6) Uani 1 2 i d . . .
O6 O 0.3507(4) 0.1254(4) 0.4261(3) 0.0533(6) Uani 1 2 i d . . .
N4 N 0.2835(3) 0.0508(3) 0.0556(2) 0.0256(5) Uani 1 2 i d . . .
O5 O 0.1194(5) 0.8214(3) 0.4212(3) 0.0542(7) Uani 1 2 i d . . .
C7 C -0.2248(3) 0.3818(3) -0.0369(2) 0.0199(5) Uani 1 2 i d . . .
H7 H 0.240(4) 0.094(3) 0.115(3) 0.035(8) Uiso 1 2 i d . . .
H8 H 0.383(4) 0.024(3) 0.073(3) 0.038(8) Uiso 1 2 i d . . .
H13 H -0.442(7) 0.290(6) -0.425(5) 0.116(19) Uiso 1 2 i d . . .
H14 H -0.335(5) 0.370(4) -0.304(3) 0.041(11) Uiso 1 2 i d . . .
H12 H 0.286(6) 0.162(4) 0.416(4) 0.061(13) Uiso 1 2 i d . . .
H11 H 0.294(8) 0.048(6) 0.424(5) 0.10(2) Uiso 1 2 i d . . .
H10 H 0.191(8) 0.771(6) 0.396(5) 0.12(2) Uiso 1 2 i d . . .
H9 H 0.074(6) 0.810(4) 0.467(3) 0.044(12) Uiso 1 2 i d . . .

loop_
_atom_site_aniso_label
_atom_site_aniso_U_11
_atom_site_aniso_U_22
_atom_site_aniso_U_33
_atom_site_aniso_U_23
_atom_site_aniso_U_13
_atom_site_aniso_U_12
Cu1 0.02654(18) 0.02953(17) 0.02155(15) 0.01344(12) 0.01087(12) 0.02180(13)
N1 0.0175(10) 0.0188(9) 0.0226(9) 0.0094(8) 0.0072(8) 0.0099(8)
O3 0.0249(9) 0.0304(9) 0.0253(8) 0.0141(7) 0.0103(7) 0.0187(8)
N2 0.0189(10) 0.0193(10) 0.0217(9) 0.0089(8) 0.0081(8) 0.0110(8)
O1 0.0349(10) 0.0373(10) 0.0231(8) 0.0137(7) 0.0113(8) 0.0283(8)
O2 0.0453(12) 0.0447(11) 0.0238(9) 0.0183(8) 0.0112(8) 0.0284(9)
C2 0.0229(13) 0.0167(11) 0.0223(11) 0.0056(9) 0.0065(10) 0.0091(10)
C6 0.0181(12) 0.0162(11) 0.0268(11) 0.0089(9) 0.0059(10) 0.0091(10)
C1 0.0244(13) 0.0210(11) 0.0219(11) 0.0078(9) 0.0062(10) 0.0118(10)
C11 0.0161(12) 0.0150(11) 0.0249(11) 0.0063(9) 0.0062(10) 0.0077(9)
C8 0.0265(14) 0.0265(12) 0.0244(11) 0.0119(10) 0.0059(11) 0.0148(11)
C5 0.0207(13) 0.0251(12) 0.0354(13) 0.0095(10) 0.0073(11) 0.0147(11)
N3 0.0225(11) 0.0265(11) 0.0308(11) 0.0121(9) 0.0132(9) 0.0156(9)
C3 0.0319(15) 0.0281(13) 0.0244(12) 0.0075(10) 0.0101(11) 0.0149(11)
C10 0.0311(15) 0.0306(13) 0.0266(12) 0.0090(10) 0.0146(11) 0.0166(12)
C4 0.0277(14) 0.0329(14) 0.0353(13) 0.0092(11) 0.0170(12) 0.0205(12)
C9 0.0380(16) 0.0351(14) 0.0228(11) 0.0140(10) 0.0132(11) 0.0196(12)
O4 0.0322(10) 0.0395(10) 0.0380(9) 0.0228(8) 0.0085(8) 0.0256(9)
O7 0.0521(16) 0.0536(14) 0.0381(13) 0.0177(12) 0.0134(13) 0.0196(12)
O6 0.0491(15) 0.0590(17) 0.0617(15) 0.0275(13) 0.0120(12) 0.0310(15)
N4 0.0309(13) 0.0351(12) 0.0289(11) 0.0185(10) 0.0161(10) 0.0255(10)
O5 0.0694(19) 0.0713(17) 0.0475(14) 0.0352(13) 0.0306(14) 0.0423(14)
C7 0.0143(12) 0.0200(11) 0.0261(11) 0.0094(9) 0.0053(10) 0.0077(10)

loop_
_geom_bond_atom_site_label_1
_geom_bond_atom_site_label_2
_geom_bond_distance
_geom_bond_site_symmetry_2
_geom_bond_publ_flag
Cu1 N1 1.898(2) . ?
Cu1 N2 1.977(2) . ?
Cu1 O1 1.9989(16) . ?
Cu1 O3 2.0202(15) . ?
N1 C6 1.339(3) . ?
N1 C2 1.339(3) . ?
O3 C7 1.277(3) . ?
N2 C8 1.353(3) . ?
N2 C11 1.367(3) . ?
O1 C1 1.283(3) . ?
O2 C1 1.227(3) . ?
C2 C3 1.369(3) . ?
C2 C1 1.521(3) . ?
C6 C5 1.368(3) . ?
C6 C7 1.521(3) . ?
C11 N3 1.335(3) . ?
C11 N4 1.356(3) . ?
C8 C9 1.362(4) . ?
C5 C4 1.390(4) . ?
N3 C10 1.332(3) . ?
C3 C4 1.396(3) . ?
C10 C9 1.379(4) . ?
O4 C7 1.239(3) . ?
